data_7117954
loop_
_publ_author_name
'Geetha Bolla'
'Ashwini Nangia'

_publ_section_title
;
 Multicomponent ternary cocrystals of the sulfonamide group with
 pyridine-amides and lactams
;
_journal_name_full Chem.Commun.
_journal_page_first 15578
_journal_paper_doi 10.1039/C5cc06475A
_journal_volume 51
_journal_year 2015
_chemical_compound_source synthetic
_chemical_formula_moiety C7H7NO4S,C5H5NO
_chemical_formula_sum 'C12 H12 N2 O5 S'
_chemical_formula_weight 296.30
_chemical_melting_point 409
_chemical_name_common 'Sulfonamide benzoic acid; 2pyridone form III'
_chemical_name_systematic 'Sulfonamide benzoic acid; 2pyridone form III'
_space_group_IT_number 14
_symmetry_cell_setting monoclinic
_symmetry_space_group_name_Hall '-P 2yn'
_symmetry_space_group_name_H-M 'P 1 21/n 1'
_atom_sites_solution_hydrogens geom
_atom_sites_solution_primary direct
_atom_sites_solution_secondary difmap
_audit_creation_method SHELXL-97
_audit_update_record
;
2015-07-22 deposited with the CCDC.
2015-08-27 downloaded from the CCDC.
;
_cell_angle_alpha 90.00
_cell_angle_beta 100.001(5)
_cell_angle_gamma 90.00
_cell_formula_units_Z 4
_cell_length_a 8.464(3)
_cell_length_b 9.721(3)
_cell_length_c 16.137(5)
_cell_measurement_reflns_used 5511
_cell_measurement_temperature 298(2)
_cell_measurement_theta_max 27.32
_cell_measurement_theta_min 2.44
_cell_volume 1307.6(7)
_computing_structure_refinement 'SHELXL-97 (Sheldrick, 1997)'
_computing_structure_solution 'SHELXS-97 (Sheldrick, 1990)'
_diffrn_ambient_temperature 298(2)
_diffrn_measured_fraction_theta_full 0.993
_diffrn_measured_fraction_theta_max 0.993
_diffrn_measurement_device_type 'CCD area detector'
_diffrn_measurement_method 'phi and omega scans'
_diffrn_radiation_monochromator graphite
_diffrn_radiation_source 'fine-focus sealed tube'
_diffrn_radiation_type MoK\a
_diffrn_radiation_wavelength 0.71073
_diffrn_reflns_av_R_equivalents 0.0513
_diffrn_reflns_av_sigmaI/netI 0.0346
_diffrn_reflns_limit_h_max 10
_diffrn_reflns_limit_h_min -10
_diffrn_reflns_limit_k_max 12
_diffrn_reflns_limit_k_min -12
_diffrn_reflns_limit_l_max 19
_diffrn_reflns_limit_l_min -20
_diffrn_reflns_number 13109
_diffrn_reflns_theta_full 26.47
_diffrn_reflns_theta_max 26.47
_diffrn_reflns_theta_min 2.46
_exptl_absorpt_coefficient_mu 0.269
_exptl_absorpt_correction_type none
_exptl_crystal_colour COLORLES
_exptl_crystal_density_diffrn 1.505
_exptl_crystal_density_method 'not measured'
_exptl_crystal_description PLATE
_exptl_crystal_F_000 616
_exptl_crystal_recrystallization_method 'Re-crystallisation from solvent: EtOAc, THF'
_exptl_crystal_size_max 0.21
_exptl_crystal_size_mid 0.20
_exptl_crystal_size_min 0.18
_refine_diff_density_max 0.569
_refine_diff_density_min -0.352
_refine_diff_density_rms 0.098
_refine_ls_extinction_method none
_refine_ls_goodness_of_fit_ref 1.081
_refine_ls_hydrogen_treatment mixed
_refine_ls_matrix_type full
_refine_ls_number_parameters 197
_refine_ls_number_reflns 2686
_refine_ls_number_restraints 0
_refine_ls_restrained_S_all 1.081
_refine_ls_R_factor_all 0.0591
_refine_ls_R_factor_gt 0.0502
_refine_ls_shift/su_max 0.001
_refine_ls_shift/su_mean 0.000
_refine_ls_structure_factor_coef Fsqd
_refine_ls_weighting_details 'calc w=1/[\s^2^(Fo^2^)+(0.0926P)^2^+0.1962P] where P=(Fo^2^+2Fc^2^)/3'
_refine_ls_weighting_scheme calc
_refine_ls_wR_factor_gt 0.1332
_refine_ls_wR_factor_ref 0.1438
_reflns_number_gt 2223
_reflns_number_total 2686
_reflns_threshold_expression >2sigma(I)
_cod_data_source_file c5cc06475a2.cif
_cod_data_source_block SMBAHPFORMIII
_cod_original_cell_volume 1307.5(7)
_cod_original_sg_symbol_H-M 'P2(1)/n  '
_cod_database_code 7117954

loop_
_symmetry_equiv_pos_as_xyz
'x, y, z'
'-x+1/2, y+1/2, -z+1/2'
'-x, -y, -z'
'x-1/2, -y-1/2, z-1/2'

loop_
_atom_site_label
_atom_site_type_symbol
_atom_site_fract_x
_atom_site_fract_y
_atom_site_fract_z
_atom_site_U_iso_or_equiv
_atom_site_adp_type
_atom_site_occupancy
_atom_site_symmetry_multiplicity
_atom_site_calc_flag
_atom_site_refinement_flags
_atom_site_disorder_assembly
_atom_site_disorder_group
S1 S 0.18387(6) 0.58217(5) 0.25936(3) 0.0407(2) Uani 1 1 d . . .
O3 O 0.12238(19) 0.65526(18) -0.16234(9) 0.0615(5) Uani 1 1 d . . .
O1 O 0.05040(18) 0.66155(18) 0.27475(10) 0.0595(4) Uani 1 1 d . . .
C4 C 0.2003(2) 0.58423(19) -0.01994(12) 0.0400(4) Uani 1 1 d . . .
C1 C 0.1846(2) 0.58158(18) 0.14937(12) 0.0375(4) Uani 1 1 d . . .
O5 O 0.37142(19) 0.50044(18) 0.71909(10) 0.0602(5) Uani 1 1 d . . .
O2 O 0.1994(2) 0.44225(16) 0.28715(10) 0.0534(4) Uani 1 1 d . . .
C2 C 0.0878(2) 0.6702(2) 0.09667(13) 0.0457(5) Uani 1 1 d . . .
H2 H 0.0184 0.7292 0.1181 0.055 Uiso 1 1 calc R . .
C7 C 0.2085(2) 0.5861(2) -0.11220(13) 0.0442(5) Uani 1 1 d . . .
O4 O 0.3178(2) 0.5035(2) -0.13106(11) 0.0795(7) Uani 1 1 d . . .
C6 C 0.2889(2) 0.4929(2) 0.11894(12) 0.0432(5) Uani 1 1 d . . .
H6 H 0.3527 0.4325 0.1550 0.052 Uiso 1 1 calc R . .
N1 N 0.3446(2) 0.6597(2) 0.30314(11) 0.0483(4) Uani 1 1 d . . .
N2 N 0.1520(2) 0.6235(2) 0.66115(13) 0.0567(5) Uani 1 1 d . . .
C5 C 0.2967(2) 0.4956(2) 0.03391(12) 0.0447(5) Uani 1 1 d . . .
H5 H 0.3674 0.4373 0.0128 0.054 Uiso 1 1 calc R . .
C3 C 0.0945(2) 0.6711(2) 0.01146(13) 0.0451(5) Uani 1 1 d . . .
H3 H 0.0282 0.7297 -0.0246 0.054 Uiso 1 1 calc R . .
C8 C 0.2850(3) 0.5492(2) 0.65493(13) 0.0484(5) Uani 1 1 d . . .
C9 C 0.3154(3) 0.5334(3) 0.57146(15) 0.0621(6) Uani 1 1 d . . .
H9 H 0.4058 0.4853 0.5623 0.075 Uiso 1 1 calc R . .
C10 C 0.2147(4) 0.5875(3) 0.50543(16) 0.0692(7) Uani 1 1 d . . .
H10 H 0.2368 0.5753 0.4514 0.083 Uiso 1 1 calc R . .
C11 C 0.0783(3) 0.6612(3) 0.51623(16) 0.0651(7) Uani 1 1 d . . .
H11 H 0.0088 0.6977 0.4705 0.078 Uiso 1 1 calc R . .
C12 C 0.0515(3) 0.6774(3) 0.59548(16) 0.0655(7) Uani 1 1 d . . .
H12 H -0.0379 0.7266 0.6050 0.079 Uiso 1 1 calc R . .
H1A H 0.340(3) 0.749(3) 0.2913(18) 0.075(9) Uiso 1 1 d . . .
H2A H 0.144(4) 0.638(3) 0.710(2) 0.084(10) Uiso 1 1 d . . .
H4A H 0.333(4) 0.512(3) -0.180(2) 0.086(10) Uiso 1 1 d . . .
H1B H 0.424(3) 0.608(3) 0.2969(17) 0.064(8) Uiso 1 1 d . . .

loop_
_atom_site_aniso_label
_atom_site_aniso_U_11
_atom_site_aniso_U_22
_atom_site_aniso_U_33
_atom_site_aniso_U_23
_atom_site_aniso_U_13
_atom_site_aniso_U_12
S1 0.0428(3) 0.0472(3) 0.0360(3) -0.00027(18) 0.0178(2) -0.00240(18)
O3 0.0655(10) 0.0819(11) 0.0397(8) 0.0132(8) 0.0162(7) 0.0265(9)
O1 0.0510(9) 0.0805(11) 0.0535(9) -0.0024(8) 0.0273(7) 0.0103(8)
C4 0.0365(9) 0.0484(10) 0.0364(10) 0.0020(8) 0.0104(8) -0.0001(7)
C1 0.0382(9) 0.0412(9) 0.0361(10) -0.0001(7) 0.0148(8) -0.0031(7)
O5 0.0527(9) 0.0876(13) 0.0444(9) -0.0013(8) 0.0200(7) 0.0140(8)
O2 0.0698(10) 0.0505(9) 0.0436(8) 0.0043(6) 0.0198(7) -0.0074(7)
C2 0.0485(11) 0.0475(11) 0.0447(11) 0.0019(8) 0.0184(9) 0.0093(8)
C7 0.0397(10) 0.0562(12) 0.0390(11) 0.0025(8) 0.0130(8) 0.0046(8)
O4 0.0755(12) 0.1283(19) 0.0397(9) 0.0148(10) 0.0236(9) 0.0535(12)
C6 0.0454(11) 0.0485(11) 0.0371(10) 0.0053(8) 0.0108(8) 0.0086(8)
N1 0.0513(11) 0.0539(11) 0.0426(10) -0.0054(8) 0.0167(8) -0.0045(9)
N2 0.0633(12) 0.0676(12) 0.0446(11) 0.0077(9) 0.0248(9) 0.0112(9)
C5 0.0435(10) 0.0526(11) 0.0407(11) 0.0000(8) 0.0153(8) 0.0109(8)
C3 0.0458(10) 0.0484(11) 0.0431(10) 0.0075(8) 0.0132(8) 0.0096(8)
C8 0.0473(11) 0.0586(12) 0.0433(12) -0.0029(9) 0.0192(9) -0.0062(9)
C9 0.0604(14) 0.0832(16) 0.0484(13) -0.0108(12) 0.0249(11) -0.0067(12)
C10 0.0828(19) 0.0867(18) 0.0412(13) -0.0063(11) 0.0193(13) -0.0202(14)
C11 0.0780(17) 0.0655(15) 0.0504(13) 0.0114(11) 0.0076(12) -0.0131(13)
C12 0.0714(16) 0.0669(15) 0.0612(15) 0.0158(12) 0.0200(12) 0.0098(12)

loop_
_atom_type_symbol
_atom_type_description
_atom_type_scat_dispersion_real
_atom_type_scat_dispersion_imag
_atom_type_scat_source
C C 0.0033 0.0016 'International Tables Vol C Tables 4.2.6.8 and 6.1.1.4'
H H 0.0000 0.0000 'International Tables Vol C Tables 4.2.6.8 and 6.1.1.4'
N N 0.0061 0.0033 'International Tables Vol C Tables 4.2.6.8 and 6.1.1.4'
O O 0.0106 0.0060 'International Tables Vol C Tables 4.2.6.8 and 6.1.1.4'
S S 0.1246 0.1234 'International Tables Vol C Tables 4.2.6.8 and 6.1.1.4'

loop_
_geom_angle_atom_site_label_1
_geom_angle_atom_site_label_2
_geom_angle_atom_site_label_3
_geom_angle
_geom_angle_site_symmetry_1
_geom_angle_site_symmetry_3
O1 S1 O2 119.52(10) . .
O1 S1 N1 107.78(11) . .
O2 S1 N1 106.45(11) . .
O1 S1 C1 108.45(9) . .
O2 S1 C1 107.10(9) . .
N1 S1 C1 106.92(9) . .
C5 C4 C3 119.77(18) . .
C5 C4 C7 120.40(17) . .
C3 C4 C7 119.83(17) . .
C2 C1 C6 121.25(18) . .
C2 C1 S1 120.69(15) . .
C6 C1 S1 118.03(14) . .
C1 C2 C3 119.64(18) . .
O3 C7 O4 124.27(19) . .
O3 C7 C4 123.32(18) . .
O4 C7 C4 112.41(17) . .
C1 C6 C5 118.88(17) . .
C12 N2 C8 124.7(2) . .
C4 C5 C6 120.59(17) . .
C2 C3 C4 119.86(18) . .
O5 C8 N2 120.89(19) . .
O5 C8 C9 124.5(2) . .
N2 C8 C9 114.6(2) . .
C10 C9 C8 120.8(3) . .
C9 C10 C11 121.6(2) . .
C12 C11 C10 117.3(2) . .
N2 C12 C11 121.0(3) . .

loop_
_geom_bond_atom_site_label_1
_geom_bond_atom_site_label_2
_geom_bond_distance
_geom_bond_site_symmetry_2
S1 O1 1.4251(16) .
S1 O2 1.4311(17) .
S1 N1 1.6073(19) .
S1 C1 1.776(2) .
O3 C7 1.197(2) .
C4 C5 1.385(3) .
C4 C3 1.389(3) .
C4 C7 1.503(3) .
C1 C2 1.376(3) .
C1 C6 1.384(3) .
O5 C8 1.252(3) .
C2 C3 1.386(3) .
C7 O4 1.301(3) .
C6 C5 1.385(3) .
N2 C12 1.345(3) .
N2 C8 1.356(3) .
C8 C9 1.423(3) .
C9 C10 1.350(4) .
C10 C11 1.395(4) .
C11 C12 1.346(4) .
